data_7132506
loop_
_publ_author_name
'Nayak, Mithilesh Kumar'
'Elvers, Benedict J.'
'Mehta, Sakshi'
'Krummenacher, Ivo'
'Mondal, Abhishake'
'Braunschweig, Holger'
'Schulzke, Carola'
'Ravat, Prince'
'Jana, Anukul'

_publ_section_title
;
 Bis-[cyclic(alkyl)(amino)carbene]-derived diradicals.
;
_journal_issue 13
_journal_name_full 'Chemical communications (Cambridge, England)'
_journal_page_first 1739
_journal_page_last 1742
_journal_paper_doi 10.1039/d3cc05779h
_journal_volume 60
_journal_year 2024
_chemical_formula_moiety 'C28 H48 N2, 2(C F3 O3 S)'
_chemical_formula_sum 'C30 H48 F6 N2 O6 S2'
_chemical_formula_weight 710.82
_space_group_crystal_system triclinic
_space_group_IT_number 2
_space_group_name_Hall '-P 1'
_space_group_name_H-M_alt 'P -1'
_atom_sites_solution_hydrogens geom
_atom_sites_solution_primary dual
_atom_sites_solution_secondary difmap
_audit_creation_method SHELXL-2018/3
_audit_update_record
;
2022-07-11 deposited with the CCDC.	2023-12-19 downloaded from the CCDC.
;
_cell_angle_alpha 88.298(5)
_cell_angle_beta 79.536(5)
_cell_angle_gamma 88.611(5)
_cell_formula_units_Z 1
_cell_length_a 6.6145(5)
_cell_length_b 8.4668(5)
_cell_length_c 15.3473(8)
_cell_measurement_reflns_used 4744
_cell_measurement_temperature 293(2)
_cell_measurement_theta_max 28.7260
_cell_measurement_theta_min 2.7800
_cell_volume 844.68(9)
_computing_cell_refinement 'CrysAlisPro 1.171.39.29d (Rigaku OD, 2017)'
_computing_data_collection 'CrysAlisPro 1.171.39.29d (Rigaku OD, 2017)'
_computing_data_reduction 'CrysAlisPro 1.171.39.29d (Rigaku OD, 2017)'
_computing_molecular_graphics 'XP Version 5.1 by Bruker AXS 1998'
_computing_publication_material 'CIFTAB (Sheldrick, 2016)'
_computing_structure_refinement 'SHELXL-2018/3 (Sheldrick, 2018)'
_computing_structure_solution 'SHELXL-2018/3 (Sheldrick, 2018)'
_diffrn_ambient_temperature 293(2)
_diffrn_measured_fraction_theta_full 0.996
_diffrn_measured_fraction_theta_max 0.864
_diffrn_measurement_device_type 'XtaLAB AFC12 (RINC): Kappa single'
_diffrn_measurement_method '\w scans'
_diffrn_radiation_type MoK\a
_diffrn_radiation_wavelength 0.71073
_diffrn_reflns_av_R_equivalents 0.0349
_diffrn_reflns_av_unetI/netI 0.0429
_diffrn_reflns_Laue_measured_fraction_full 0.996
_diffrn_reflns_Laue_measured_fraction_max 0.864
_diffrn_reflns_limit_h_max 8
_diffrn_reflns_limit_h_min -8
_diffrn_reflns_limit_k_max 11
_diffrn_reflns_limit_k_min -9
_diffrn_reflns_limit_l_max 16
_diffrn_reflns_limit_l_min -20
_diffrn_reflns_number 11526
_diffrn_reflns_point_group_measured_fraction_full 0.996
_diffrn_reflns_point_group_measured_fraction_max 0.864
_diffrn_reflns_theta_full 25.000
_diffrn_reflns_theta_max 28.970
_diffrn_reflns_theta_min 2.700
_diffrn_source 'fine-focus sealed X-ray tube'
_exptl_absorpt_coefficient_mu 0.235
_exptl_absorpt_correction_T_max 1.00000
_exptl_absorpt_correction_T_min 0.74950
_exptl_absorpt_correction_type multi-scan
_exptl_absorpt_process_details
;
CrysAlisPro 1.171.39.29d (Rigaku Oxford Diffraction, 2017)
Empirical absorption correction using spherical harmonics,
implemented in SCALE3 ABSPACK scaling algorithm.
;
_exptl_crystal_colour colourless
_exptl_crystal_density_diffrn 1.397
_exptl_crystal_description block
_exptl_crystal_F_000 376
_exptl_crystal_size_max 0.070
_exptl_crystal_size_mid 0.060
_exptl_crystal_size_min 0.050
_refine_diff_density_max 0.234
_refine_diff_density_min -0.225
_refine_diff_density_rms 0.045
_refine_ls_extinction_method none
_refine_ls_goodness_of_fit_ref 1.047
_refine_ls_hydrogen_treatment constr
_refine_ls_matrix_type full
_refine_ls_number_parameters 283
_refine_ls_number_reflns 3857
_refine_ls_number_restraints 669
_refine_ls_restrained_S_all 0.981
_refine_ls_R_factor_all 0.0685
_refine_ls_R_factor_gt 0.0448
_refine_ls_shift/su_max 0.001
_refine_ls_shift/su_mean 0.000
_refine_ls_structure_factor_coef Fsqd
_refine_ls_weighting_details 'w=1/[\s^2^(Fo^2^)+(0.0393P)^2^+0.2496P] where P=(Fo^2^+2Fc^2^)/3'
_refine_ls_weighting_scheme calc
_refine_ls_wR_factor_gt 0.0962
_refine_ls_wR_factor_ref 0.1028
_reflns_Friedel_coverage 0.000
_reflns_number_gt 2819
_reflns_number_total 3857
_reflns_threshold_expression 'I > 2\s(I)'
_cod_data_source_file d3cc05779h2.cif
_cod_data_source_block AJ0857
_cod_depositor_comments 'Adding full bibliography for 7132505--7132514.cif.'
_cod_database_code 7132506
_shelx_shelxl_version_number 2018/3
_shelx_space_group_comment
;
The symmetry employed for this shelxl refinement is uniquely defined
by the following loop, which should always be used as a source of
symmetry information in preference to the above space-group names.
They are only intended as comments.
;
_shelx_estimated_absorpt_t_min 0.984
_shelx_estimated_absorpt_t_max 0.988

loop_
_space_group_symop_operation_xyz
'x, y, z'
'-x, -y, -z'

loop_
_atom_site_label
_atom_site_type_symbol
_atom_site_fract_x
_atom_site_fract_y
_atom_site_fract_z
_atom_site_U_iso_or_equiv
_atom_site_adp_type
_atom_site_occupancy
_atom_site_site_symmetry_order
_atom_site_calc_flag
_atom_site_refinement_flags_posn
_atom_site_refinement_flags_adp
_atom_site_refinement_flags_occupancy
_atom_site_disorder_assembly
_atom_site_disorder_group
N1 N 0.5876(2) 0.31087(15) 0.64706(9) 0.0255(3) Uani 1 1 d . . . . .
C1 C 0.5828(2) 0.38570(18) 0.55822(10) 0.0254(3) Uani 1 1 d . . . . .
H1 H 0.683908 0.330747 0.514151 0.030 Uiso 1 1 calc R U . . .
C2 C 0.5121(3) 0.3736(2) 0.72066(11) 0.0320(4) Uani 1 1 d . . . . .
H2 H 0.454309 0.474963 0.723857 0.038 Uiso 1 1 calc R U . . .
C3 C 0.5227(3) 0.27390(19) 0.80073(11) 0.0299(4) Uani 1 1 d . . . . .
C4 C 0.6470(3) 0.3577(2) 0.86072(13) 0.0437(5) Uani 1 1 d . . . . .
H4A H 0.788679 0.366293 0.830660 0.052 Uiso 1 1 calc R U . . .
H4B H 0.591314 0.463724 0.871833 0.052 Uiso 1 1 calc R U . . .
C5 C 0.6402(4) 0.2675(3) 0.94895(14) 0.0535(6) Uani 1 1 d . . . . .
H5A H 0.709100 0.165646 0.938200 0.064 Uiso 1 1 calc R U . . .
H5B H 0.713659 0.326064 0.986359 0.064 Uiso 1 1 calc R U . . .
C6 C 0.4217(4) 0.2429(3) 0.99656(13) 0.0531(6) Uani 1 1 d . . . . .
H6A H 0.356661 0.344435 1.012488 0.064 Uiso 1 1 calc R U . . .
H6B H 0.423015 0.181116 1.050722 0.064 Uiso 1 1 calc R U . . .
C7 C 0.2992(3) 0.1581(2) 0.93853(13) 0.0466(5) Uani 1 1 d . . . . .
H7A H 0.158391 0.147495 0.969335 0.056 Uiso 1 1 calc R U . . .
H7B H 0.357274 0.052922 0.926863 0.056 Uiso 1 1 calc R U . . .
C8 C 0.3016(3) 0.2485(2) 0.85125(12) 0.0398(4) Uani 1 1 d . . . . .
H8A H 0.233165 0.350369 0.862838 0.048 Uiso 1 1 calc R U . . .
H8B H 0.225784 0.190388 0.814586 0.048 Uiso 1 1 calc R U . . .
C9 C 0.6271(3) 0.1213(2) 0.75978(12) 0.0432(5) Uani 1 1 d . . . . .
H9A H 0.748930 0.095560 0.784665 0.052 Uiso 1 1 calc R U . . .
H9B H 0.533480 0.033793 0.772606 0.052 Uiso 1 1 calc R U . . .
C10 C 0.6862(3) 0.14978(18) 0.65906(11) 0.0272(4) Uani 1 1 d . . . . .
C11 C 0.9165(3) 0.1647(2) 0.62717(14) 0.0444(5) Uani 1 1 d . . . . .
H11A H 0.943284 0.190485 0.564857 0.067 Uiso 1 1 calc R U . . .
H11B H 0.984265 0.066251 0.637744 0.067 Uiso 1 1 calc R U . . .
H11C H 0.967523 0.246656 0.658770 0.067 Uiso 1 1 calc R U . . .
C12 C 0.5990(3) 0.0271(2) 0.60674(14) 0.0466(5) Uani 1 1 d . . . . .
H12A H 0.452122 0.025788 0.624254 0.070 Uiso 1 1 calc R U . . .
H12B H 0.655729 -0.075221 0.618299 0.070 Uiso 1 1 calc R U . . .
H12C H 0.633995 0.053005 0.544589 0.070 Uiso 1 1 calc R U . . .
C13 C 0.6389(3) 0.55945(19) 0.55584(11) 0.0306(4) Uani 1 1 d . . . . .
H13A H 0.544167 0.615003 0.600958 0.037 Uiso 1 1 calc R U . . .
H13B H 0.776539 0.568849 0.568468 0.037 Uiso 1 1 calc R U . . .
C14 C 0.6294(3) 0.63364(19) 0.46501(11) 0.0282(4) Uani 1 1 d . . . . .
H14A H 0.659888 0.745135 0.464938 0.034 Uiso 1 1 calc R U . . .
H14B H 0.732206 0.583704 0.420590 0.034 Uiso 1 1 calc R U . . .
S1 S 0.0163(9) 0.6924(7) 0.7113(3) 0.0333(9) Uani 0.55(4) 1 d D U P A 1
O1 O -0.1967(15) 0.728(2) 0.7322(10) 0.058(3) Uani 0.55(4) 1 d D U P A 1
O2 O 0.072(3) 0.5278(12) 0.7099(10) 0.046(3) Uani 0.55(4) 1 d D U P A 1
O3 O 0.137(3) 0.785(2) 0.6409(8) 0.065(3) Uani 0.55(4) 1 d D U P A 1
C15 C 0.1093(15) 0.7556(12) 0.8099(7) 0.042(2) Uani 0.55(4) 1 d D U P A 1
F1 F 0.0450(19) 0.6640(13) 0.8802(6) 0.0648(18) Uani 0.55(4) 1 d D U P A 1
F2 F 0.3138(14) 0.752(2) 0.7906(9) 0.078(3) Uani 0.55(4) 1 d D U P A 1
F3 F 0.047(2) 0.9024(13) 0.8309(10) 0.072(2) Uani 0.55(4) 1 d D U P A 1
S1' S 0.0014(11) 0.6778(10) 0.7128(3) 0.0359(12) Uani 0.45(4) 1 d D U P A 2
O1' O -0.2179(19) 0.712(3) 0.7374(11) 0.053(3) Uani 0.45(4) 1 d D U P A 2
O2' O 0.058(3) 0.5125(15) 0.7159(14) 0.047(3) Uani 0.45(4) 1 d D U P A 2
O3' O 0.096(3) 0.763(2) 0.6350(9) 0.053(3) Uani 0.45(4) 1 d D U P A 2
C15' C 0.1088(19) 0.7564(15) 0.8007(9) 0.046(3) Uani 0.45(4) 1 d D U P A 2
F1' F 0.021(3) 0.693(2) 0.8785(7) 0.085(4) Uani 0.45(4) 1 d D U P A 2
F2' F 0.3108(17) 0.727(2) 0.7989(10) 0.069(3) Uani 0.45(4) 1 d D U P A 2
F3' F 0.081(3) 0.9143(15) 0.8059(16) 0.078(3) Uani 0.45(4) 1 d D U P A 2

loop_
_atom_site_aniso_label
_atom_site_aniso_U_11
_atom_site_aniso_U_22
_atom_site_aniso_U_33
_atom_site_aniso_U_23
_atom_site_aniso_U_13
_atom_site_aniso_U_12
N1 0.0299(7) 0.0242(7) 0.0229(7) 0.0012(5) -0.0063(6) 0.0010(5)
C1 0.0301(9) 0.0262(8) 0.0198(8) 0.0003(6) -0.0044(7) -0.0008(6)
C2 0.0414(10) 0.0281(9) 0.0260(9) 0.0001(7) -0.0057(7) 0.0073(7)
C3 0.0407(10) 0.0269(8) 0.0222(9) 0.0028(7) -0.0070(7) 0.0033(7)
C4 0.0542(12) 0.0432(11) 0.0362(11) 0.0049(8) -0.0146(9) -0.0111(9)
C5 0.0722(15) 0.0579(13) 0.0376(12) 0.0043(10) -0.0292(11) -0.0088(11)
C6 0.0792(16) 0.0534(13) 0.0251(10) 0.0059(9) -0.0071(10) 0.0031(11)
C7 0.0519(12) 0.0465(12) 0.0367(11) 0.0092(9) 0.0026(9) -0.0008(9)
C8 0.0413(11) 0.0426(11) 0.0351(11) 0.0029(8) -0.0075(8) 0.0027(8)
C9 0.0617(13) 0.0338(10) 0.0320(10) 0.0045(8) -0.0054(9) 0.0137(9)
C10 0.0327(9) 0.0218(8) 0.0274(9) -0.0001(6) -0.0062(7) 0.0028(6)
C11 0.0329(10) 0.0416(11) 0.0573(13) 0.0028(9) -0.0064(9) 0.0054(8)
C12 0.0608(13) 0.0272(9) 0.0580(13) -0.0039(9) -0.0266(11) -0.0035(9)
C13 0.0350(9) 0.0321(9) 0.0275(9) 0.0014(7) -0.0121(7) -0.0086(7)
C14 0.0327(9) 0.0271(8) 0.0254(9) 0.0028(7) -0.0064(7) -0.0067(7)
S1 0.0334(14) 0.0233(12) 0.0441(18) -0.0052(8) -0.0100(9) 0.0104(12)
O1 0.029(3) 0.066(5) 0.083(6) -0.020(4) -0.025(3) 0.019(3)
O2 0.063(5) 0.020(3) 0.055(5) -0.015(3) -0.006(3) 0.010(3)
O3 0.078(5) 0.058(4) 0.055(3) 0.010(3) 0.002(3) -0.014(3)
C15 0.038(4) 0.042(4) 0.054(4) -0.020(3) -0.023(3) -0.001(3)
F1 0.078(3) 0.075(3) 0.046(3) -0.0052(18) -0.027(3) 0.011(3)
F2 0.038(3) 0.071(4) 0.131(6) -0.009(3) -0.032(3) -0.006(2)
F3 0.090(4) 0.049(2) 0.083(5) -0.039(2) -0.028(3) 0.010(2)
S1' 0.0466(19) 0.040(2) 0.0221(17) -0.0037(10) -0.0063(10) -0.0130(17)
O1' 0.040(4) 0.068(5) 0.055(5) -0.014(4) -0.016(3) -0.002(3)
O2' 0.054(5) 0.032(4) 0.057(5) 0.000(3) -0.010(4) -0.009(3)
O3' 0.073(6) 0.044(4) 0.036(3) 0.014(3) 0.000(3) -0.011(4)
C15' 0.041(5) 0.043(5) 0.054(4) -0.007(4) -0.006(4) 0.015(4)
F1' 0.089(5) 0.135(8) 0.027(3) -0.009(4) -0.004(3) 0.024(5)
F2' 0.043(4) 0.079(6) 0.095(5) -0.039(5) -0.033(3) 0.011(3)
F3' 0.080(6) 0.052(3) 0.113(9) -0.049(4) -0.046(6) 0.018(3)

loop_
_atom_type_symbol
_atom_type_description
_atom_type_scat_dispersion_real
_atom_type_scat_dispersion_imag
_atom_type_scat_source
C C 0.0033 0.0016 'International Tables Vol C Tables 4.2.6.8 and 6.1.1.4'
H H 0.0000 0.0000 'International Tables Vol C Tables 4.2.6.8 and 6.1.1.4'
N N 0.0061 0.0033 'International Tables Vol C Tables 4.2.6.8 and 6.1.1.4'
O O 0.0106 0.0060 'International Tables Vol C Tables 4.2.6.8 and 6.1.1.4'
F F 0.0171 0.0103 'International Tables Vol C Tables 4.2.6.8 and 6.1.1.4'
S S 0.1246 0.1234 'International Tables Vol C Tables 4.2.6.8 and 6.1.1.4'

loop_
_geom_angle_atom_site_label_1
_geom_angle_atom_site_label_2
_geom_angle_atom_site_label_3
_geom_angle
_geom_angle_site_symmetry_1
_geom_angle_site_symmetry_3
_geom_angle_publ_flag
C2 N1 C1 124.56(13) . . ?
C2 N1 C10 112.58(13) . . ?
C1 N1 C10 122.86(12) . . ?
N1 C1 C14 109.41(13) . 2_666 ?
N1 C1 C13 111.22(12) . . ?
C14 C1 C13 110.97(13) 2_666 . ?
N1 C2 C3 115.39(14) . . ?
C2 C3 C4 109.81(14) . . ?
C2 C3 C8 108.28(14) . . ?
C4 C3 C8 109.40(15) . . ?
C2 C3 C9 101.72(13) . . ?
C4 C3 C9 114.03(15) . . ?
C8 C3 C9 113.20(15) . . ?
C5 C4 C3 111.31(16) . . ?
C6 C5 C4 111.67(17) . . ?
C5 C6 C7 110.86(17) . . ?
C6 C7 C8 110.84(17) . . ?
C7 C8 C3 111.73(15) . . ?
C10 C9 C3 108.10(13) . . ?
C12 C10 N1 110.55(13) . . ?
C12 C10 C11 110.69(15) . . ?
N1 C10 C11 107.56(14) . . ?
C12 C10 C9 112.67(16) . . ?
N1 C10 C9 101.72(12) . . ?
C11 C10 C9 113.18(15) . . ?
C14 C13 C1 110.16(13) . . ?
C1 C14 C13 110.73(14) 2_666 . ?
O1 S1 O2 115.8(9) . . ?
O1 S1 O3 117.3(8) . . ?
O2 S1 O3 113.7(8) . . ?
O1 S1 C15 102.6(7) . . ?
O2 S1 C15 101.7(7) . . ?
O3 S1 C15 102.7(7) . . ?
F1 C15 F3 107.2(8) . . ?
F1 C15 F2 110.1(10) . . ?
F3 C15 F2 108.3(9) . . ?
F1 C15 S1 112.5(7) . . ?
F3 C15 S1 111.7(8) . . ?
F2 C15 S1 107.1(8) . . ?
O3' S1' O2' 115.1(10) . . ?
O3' S1' O1' 113.1(10) . . ?
O2' S1' O1' 115.0(11) . . ?
O3' S1' C15' 104.9(8) . . ?
O2' S1' C15' 102.9(9) . . ?
O1' S1' C15' 104.1(8) . . ?
F1' C15' F3' 107.4(11) . . ?
F1' C15' F2' 103.0(12) . . ?
F3' C15' F2' 106.5(12) . . ?
F1' C15' S1' 110.5(9) . . ?
F3' C15' S1' 112.2(9) . . ?
F2' C15' S1' 116.5(9) . . ?

loop_
_geom_bond_atom_site_label_1
_geom_bond_atom_site_label_2
_geom_bond_distance
_geom_bond_site_symmetry_2
_geom_bond_publ_flag
N1 C2 1.275(2) . ?
N1 C1 1.492(2) . ?
N1 C10 1.5180(19) . ?
C1 C14 1.523(2) 2_666 ?
C1 C13 1.524(2) . ?
C2 C3 1.481(2) . ?
C3 C4 1.539(2) . ?
C3 C8 1.543(3) . ?
C3 C9 1.545(2) . ?
C4 C5 1.529(3) . ?
C5 C6 1.513(3) . ?
C6 C7 1.514(3) . ?
C7 C8 1.521(3) . ?
C9 C10 1.537(2) . ?
C10 C12 1.518(2) . ?
C10 C11 1.521(2) . ?
C13 C14 1.523(2) . ?
S1 O1 1.414(7) . ?
S1 O2 1.432(7) . ?
S1 O3 1.446(8) . ?
S1 C15 1.832(7) . ?
C15 F1 1.322(9) . ?
C15 F3 1.330(9) . ?
C15 F2 1.331(9) . ?
S1' O3' 1.429(9) . ?
S1' O2' 1.442(10) . ?
S1' O1' 1.456(10) . ?
S1' C15' 1.786(10) . ?
C15' F1' 1.334(11) . ?
C15' F3' 1.348(10) . ?
C15' F2' 1.349(11) . ?

loop_
_geom_torsion_atom_site_label_1
_geom_torsion_atom_site_label_2
_geom_torsion_atom_site_label_3
_geom_torsion_atom_site_label_4
_geom_torsion
_geom_torsion_site_symmetry_1
_geom_torsion_site_symmetry_2
_geom_torsion_site_symmetry_3
_geom_torsion_site_symmetry_4
_geom_torsion_publ_flag
C2 N1 C1 C14 -78.72(19) . . . 2_666 ?
C10 N1 C1 C14 101.71(16) . . . 2_666 ?
C2 N1 C1 C13 44.2(2) . . . . ?
C10 N1 C1 C13 -135.35(14) . . . . ?
C1 N1 C2 C3 176.34(14) . . . . ?
C10 N1 C2 C3 -4.0(2) . . . . ?
N1 C2 C3 C4 120.50(17) . . . . ?
N1 C2 C3 C8 -120.10(17) . . . . ?
N1 C2 C3 C9 -0.6(2) . . . . ?
C2 C3 C4 C5 173.37(16) . . . . ?
C8 C3 C4 C5 54.7(2) . . . . ?
C9 C3 C4 C5 -73.2(2) . . . . ?
C3 C4 C5 C6 -56.0(2) . . . . ?
C4 C5 C6 C7 56.4(2) . . . . ?
C5 C6 C7 C8 -56.8(2) . . . . ?
C6 C7 C8 C3 57.2(2) . . . . ?
C2 C3 C8 C7 -175.39(15) . . . . ?
C4 C3 C8 C7 -55.7(2) . . . . ?
C9 C3 C8 C7 72.62(19) . . . . ?
C2 C3 C9 C10 4.84(19) . . . . ?
C4 C3 C9 C10 -113.29(17) . . . . ?
C8 C3 C9 C10 120.79(16) . . . . ?
C2 N1 C10 C12 126.61(17) . . . . ?
C1 N1 C10 C12 -53.8(2) . . . . ?
C2 N1 C10 C11 -112.43(16) . . . . ?
C1 N1 C10 C11 67.19(18) . . . . ?
C2 N1 C10 C9 6.73(18) . . . . ?
C1 N1 C10 C9 -173.65(15) . . . . ?
C3 C9 C10 C12 -125.14(16) . . . . ?
C3 C9 C10 N1 -6.77(18) . . . . ?
C3 C9 C10 C11 108.32(17) . . . . ?
N1 C1 C13 C14 -179.06(13) . . . . ?
C14 C1 C13 C14 -57.0(2) 2_666 . . . ?
C1 C13 C14 C1 56.87(19) . . . 2_666 ?
O1 S1 C15 F1 69.4(11) . . . . ?
O2 S1 C15 F1 -50.6(11) . . . . ?
O3 S1 C15 F1 -168.5(11) . . . . ?
O1 S1 C15 F3 -51.1(12) . . . . ?
O2 S1 C15 F3 -171.2(11) . . . . ?
O3 S1 C15 F3 71.0(12) . . . . ?
O1 S1 C15 F2 -169.5(12) . . . . ?
O2 S1 C15 F2 70.5(12) . . . . ?
O3 S1 C15 F2 -47.4(13) . . . . ?
O3' S1' C15' F1' 175.7(15) . . . . ?
O2' S1' C15' F1' -63.5(15) . . . . ?
O1' S1' C15' F1' 56.7(15) . . . . ?
O3' S1' C15' F3' 55.9(15) . . . . ?
O2' S1' C15' F3' 176.6(14) . . . . ?
O1' S1' C15' F3' -63.1(15) . . . . ?
O3' S1' C15' F2' -67.2(18) . . . . ?
O2' S1' C15' F2' 53.5(18) . . . . ?
O1' S1' C15' F2' 173.8(16) . . . . ?
